data_1010013
loop_
_publ_author_name
'Harmsen, E. J.'

_publ_section_title
;
 The crystal structure of NH~4~HgCl~3~
;
_journal_coden_ASTM ZEKGAX
_journal_issue 1-6
_journal_name_full
;
 Zeitschrift f\"ur Kristallographie - Crystalline Materials
;
_journal_page_first 208
_journal_page_last 211
_journal_paper_doi 10.1524/zkri.1939.100.1.208
_journal_volume 100
_journal_year 1939
_chemical_formula_structural 'N H4 Hg Cl3'
_chemical_formula_sum 'Cl3 H4 Hg N'
_chemical_name_systematic 'Ammonium mercury trichloride'
_space_group_IT_number 81
_symmetry_cell_setting tetragonal
_symmetry_Int_Tables_number 81
_symmetry_space_group_name_Hall 'P -4'
_symmetry_space_group_name_H-M 'P -4'
_cell_angle_alpha 90
_cell_angle_beta 90
_cell_angle_gamma 90
_cell_formula_units_Z 1
_cell_length_a 4.19(2)
_cell_length_b 4.19(2)
_cell_length_c 7.94(3)
_cell_volume 139.4
_database_code_amcsd 0016946
_exptl_crystal_density_diffrn 3.823
_exptl_crystal_density_meas 3.96
_cod_original_formula_sum 'H4 Cl3 Hg N'
_cod_database_code 1010013

loop_
_symmetry_equiv_pos_as_xyz
x,y,z
-x,-y,z
y,-x,-z
-y,x,-z

loop_
_atom_site_label
_atom_site_type_symbol
_atom_site_symmetry_multiplicity
_atom_site_Wyckoff_symbol
_atom_site_fract_x
_atom_site_fract_y
_atom_site_fract_z
_atom_site_occupancy
_atom_site_attached_hydrogens
_atom_site_calc_flag
Hg1 Hg2+ 1 a 0. 0. 0. 1. 0 d
Cl1 Cl1- 1 c 0.5 0.5 0. 1. 0 d
Cl2 Cl1- 2 e 0. 0. 0.2944 1. 0 d
N1 N3- 1 d 0.5 0.5 0.5 1. 4 d
H1 H1+ 4 h -1. -1. -1. 1. 0 dum

loop_
_atom_type_symbol
_atom_type_oxidation_number
Hg2+ 2.000
Cl1- -1.000
N3- -3.000
H1+ 1.000

loop_
_cod_related_entry_id
_cod_related_entry_database
_cod_related_entry_code
1 AMCSD 0016946
